data_7713725
loop_
_publ_author_name
'K\<rikavov\'a, Radka'
'Romanovov\'a, Michaela'
'Jend\<zelovsk\'a, Zuzana'
'Majern\'ik, Martin'
'Masaryk, Luk\'a\<s'
'Zoufal\'y, Pavel'
'Milde, David'
'Moncol, Jan'
'Herchel, Radovan'
'Jed\<zelovsk\'y, Rastislav'
'Nemec, Ivan'

_publ_section_title
;
 Impact of central atom and halido ligand on structure, antiproliferative
 activity and selectivity of half-sandwich Ru(II) and Ir(III) complexes
 with a 1,3,4-thiadiazole-based ligand.
;
_journal_name_full 'Dalton Transactions'
_journal_paper_doi 10.1039/D3DT01696J
_journal_year 2023
_chemical_formula_sum 'C21 H22 Cl F6 Ir N3 O P S'
_chemical_formula_weight 737.09
_space_group_crystal_system monoclinic
_space_group_IT_number 14
_space_group_name_Hall '-P 2ybc'
_space_group_name_H-M_alt 'P 1 21/c 1'
_atom_sites_solution_hydrogens geom
_audit_creation_method SHELXL-2014/7
_audit_update_record
;
2023-05-31 deposited with the CCDC.	2023-08-10 downloaded from the CCDC.
;
_cell_angle_alpha 90
_cell_angle_beta 90.752(3)
_cell_angle_gamma 90
_cell_formula_units_Z 4
_cell_length_a 12.5825(5)
_cell_length_b 12.3006(3)
_cell_length_c 15.4471(6)
_cell_measurement_reflns_used 31228
_cell_measurement_temperature 100.0
_cell_measurement_theta_max 72.37
_cell_measurement_theta_min 3.51
_cell_volume 2390.58(15)
_computing_structure_refinement 'SHELXL-2014/7 (Sheldrick, 2014)'
_diffrn_ambient_temperature 100
_diffrn_detector 'Pilatus3R 300K'
_diffrn_detector_area_resol_mean 5.81
_diffrn_detector_type 'DECTRIS PILATUS3R 300K'
_diffrn_measured_fraction_theta_full 0.988
_diffrn_measured_fraction_theta_max 0.960
_diffrn_measurement_device 'Eulerian 4-circle diffractometer'
_diffrn_measurement_device_type 'Stoe Stadivari with Xenocs Genix3D Cu HF'
_diffrn_measurement_method '\w scans'
_diffrn_radiation_collimation '0.6 mm diameter'
_diffrn_radiation_monochromator 'Graded multilayer mirror'
_diffrn_radiation_polarisn_norm 270
_diffrn_radiation_type 'Cu K\a'
_diffrn_radiation_wavelength 1.54186
_diffrn_reflns_av_R_equivalents 0.0277
_diffrn_reflns_av_unetI/netI 0.0216
_diffrn_reflns_Laue_measured_fraction_full 0.988
_diffrn_reflns_Laue_measured_fraction_max 0.960
_diffrn_reflns_limit_h_max 15
_diffrn_reflns_limit_h_min -12
_diffrn_reflns_limit_k_max 11
_diffrn_reflns_limit_k_min -15
_diffrn_reflns_limit_l_max 19
_diffrn_reflns_limit_l_min -13
_diffrn_reflns_number 26304
_diffrn_reflns_point_group_measured_fraction_full 0.988
_diffrn_reflns_point_group_measured_fraction_max 0.960
_diffrn_reflns_theta_full 67.686
_diffrn_reflns_theta_max 72.354
_diffrn_reflns_theta_min 3.513
_diffrn_source 'Genix3D Cu HF'
_diffrn_source_current 0.600
_diffrn_source_power 0.030
_diffrn_source_voltage 50
_exptl_absorpt_coefficient_mu 13.922
_exptl_absorpt_correction_T_max 0.3104
_exptl_absorpt_correction_T_min 0.0332
_exptl_absorpt_correction_type multi-scan
_exptl_absorpt_process_details
;
STOE LANA, J. Koziskova, F. Hahn, J. Richter, J. Kozisek, 
Acta Chimica Slovaca, vol. 9, no. 2, 2016, pp. 136 - 140.
;
_exptl_crystal_colour orange
_exptl_crystal_density_diffrn 2.048
_exptl_crystal_description block
_exptl_crystal_F_000 1424
_exptl_crystal_size_max 0.140
_exptl_crystal_size_mid 0.080
_exptl_crystal_size_min 0.040
_refine_diff_density_max 0.656
_refine_diff_density_min -1.246
_refine_diff_density_rms 0.136
_refine_ls_extinction_method none
_refine_ls_goodness_of_fit_ref 1.106
_refine_ls_hydrogen_treatment constr
_refine_ls_matrix_type full
_refine_ls_number_parameters 321
_refine_ls_number_reflns 4541
_refine_ls_number_restraints 0
_refine_ls_restrained_S_all 1.106
_refine_ls_R_factor_all 0.0332
_refine_ls_R_factor_gt 0.0285
_refine_ls_shift/su_max 0.001
_refine_ls_shift/su_mean 0.000
_refine_ls_structure_factor_coef Fsqd
_refine_ls_weighting_details 'w=1/[\s^2^(Fo^2^)+(0.0314P)^2^+7.1784P] where P=(Fo^2^+2Fc^2^)/3'
_refine_ls_weighting_scheme calc
_refine_ls_wR_factor_gt 0.0687
_refine_ls_wR_factor_ref 0.0704
_reflns_Friedel_coverage 0.000
_reflns_number_gt 4022
_reflns_number_total 4541
_reflns_threshold_expression 'I > 2\s(I)'
_cod_data_source_file d3dt01696j2.cif
_cod_data_source_block 2
_cod_original_sg_symbol_H-M 'P 21/c'
_cod_database_code 7713725
_shelx_shelxl_version_number 2014/7
_shelx_space_group_comment
;
The symmetry employed for this shelxl refinement is uniquely defined
by the following loop, which should always be used as a source of
symmetry information in preference to the above space-group names.
They are only intended as comments.
;
_shelx_estimated_absorpt_t_min 0.246
_shelx_estimated_absorpt_t_max 0.606

loop_
_space_group_symop_operation_xyz
'x, y, z'
'-x, y+1/2, -z+1/2'
'-x, -y, -z'
'x, -y-1/2, z-1/2'

loop_
_atom_site_label
_atom_site_type_symbol
_atom_site_fract_x
_atom_site_fract_y
_atom_site_fract_z
_atom_site_U_iso_or_equiv
_atom_site_adp_type
_atom_site_occupancy
_atom_site_site_symmetry_order
_atom_site_calc_flag
_atom_site_refinement_flags_posn
_atom_site_refinement_flags_adp
_atom_site_refinement_flags_occupancy
_atom_site_disorder_assembly
_atom_site_disorder_group
Ir1 Ir 0.17084(2) 0.90571(2) 0.28523(2) 0.02139(7) Uani 1 1 d . . . . .
Cl1 Cl 0.06781(9) 0.84490(10) 0.16385(7) 0.0303(2) Uani 1 1 d . . . . .
S1 S 0.33399(9) 0.58091(9) 0.27686(8) 0.0294(3) Uani 1 1 d . . . . .
O1 O 0.1295(3) 0.5001(3) 0.4621(2) 0.0361(8) Uani 1 1 d . . . . .
N1 N 0.2205(3) 0.7472(3) 0.3020(2) 0.0245(8) Uani 1 1 d . . . . .
N2 N 0.1849(3) 0.6751(3) 0.3618(2) 0.0267(8) Uani 1 1 d . . . . .
N3 N 0.2957(3) 0.8875(3) 0.1962(2) 0.0247(8) Uani 1 1 d . . . . .
C1 C 0.0831(4) 0.9384(4) 0.4009(3) 0.0249(9) Uani 1 1 d . . . . .
C2 C 0.1958(4) 0.9608(4) 0.4169(3) 0.0264(10) Uani 1 1 d . . . . .
C3 C 0.2257(4) 1.0458(4) 0.3575(3) 0.0263(10) Uani 1 1 d . . . . .
C4 C 0.1339(4) 1.0748(3) 0.3050(3) 0.0240(9) Uani 1 1 d . . . . .
C5 C 0.0460(3) 1.0106(4) 0.3349(3) 0.0240(9) Uani 1 1 d . . . . .
C6 C 0.0178(4) 0.8577(4) 0.4502(3) 0.0334(11) Uani 1 1 d . . . . .
H6A H -0.0436 0.8355 0.4147 0.050 Uiso 1 1 calc R U . . .
H6B H -0.0069 0.8910 0.5039 0.050 Uiso 1 1 calc R U . . .
H6C H 0.0613 0.7938 0.4640 0.050 Uiso 1 1 calc R U . . .
C7 C 0.2625(4) 0.9091(4) 0.4841(3) 0.0340(11) Uani 1 1 d . . . . .
H7A H 0.2415 0.8329 0.4906 0.051 Uiso 1 1 calc R U . . .
H7B H 0.2534 0.9472 0.5392 0.051 Uiso 1 1 calc R U . . .
H7C H 0.3373 0.9128 0.4672 0.051 Uiso 1 1 calc R U . . .
C8 C 0.3338(4) 1.0944(4) 0.3494(4) 0.0334(11) Uani 1 1 d . . . . .
H8A H 0.3877 1.0395 0.3639 0.050 Uiso 1 1 calc R U . . .
H8B H 0.3409 1.1561 0.3892 0.050 Uiso 1 1 calc R U . . .
H8C H 0.3439 1.1194 0.2899 0.050 Uiso 1 1 calc R U . . .
C9 C 0.1259(4) 1.1655(4) 0.2412(3) 0.0337(11) Uani 1 1 d . . . . .
H9A H 0.1919 1.1701 0.2084 0.051 Uiso 1 1 calc R U . . .
H9B H 0.1143 1.2341 0.2719 0.051 Uiso 1 1 calc R U . . .
H9C H 0.0661 1.1520 0.2013 0.051 Uiso 1 1 calc R U . . .
C10 C -0.0650(4) 1.0179(4) 0.3001(3) 0.0323(11) Uani 1 1 d . . . . .
H10A H -0.0639 1.0161 0.2367 0.048 Uiso 1 1 calc R U . . .
H10B H -0.0974 1.0860 0.3193 0.048 Uiso 1 1 calc R U . . .
H10C H -0.1066 0.9563 0.3214 0.048 Uiso 1 1 calc R U . . .
C11 C 0.3252(4) 0.9648(4) 0.1401(3) 0.0264(10) Uani 1 1 d . . . . .
H11 H 0.2953 1.0354 0.1448 0.032 Uiso 1 1 calc R U . . .
C12 C 0.3973(4) 0.9447(4) 0.0763(3) 0.0342(11) Uani 1 1 d . . . . .
H12 H 0.4175 1.0012 0.0380 0.041 Uiso 1 1 calc R U . . .
C13 C 0.4404(4) 0.8421(4) 0.0680(3) 0.0327(11) Uani 1 1 d . . . . .
H13 H 0.4901 0.8272 0.0238 0.039 Uiso 1 1 calc R U . . .
C14 C 0.4101(4) 0.7610(4) 0.1253(3) 0.0317(11) Uani 1 1 d . . . . .
H14 H 0.4382 0.6896 0.1206 0.038 Uiso 1 1 calc R U . . .
C15 C 0.3386(3) 0.7861(4) 0.1888(3) 0.0232(9) Uani 1 1 d . . . . .
C16 C 0.2975(4) 0.7119(4) 0.2529(3) 0.0256(9) Uani 1 1 d . . . . .
C17 C 0.2371(4) 0.5830(4) 0.3558(3) 0.0278(10) Uani 1 1 d . . . . .
C18 C 0.2126(4) 0.4896(4) 0.4073(3) 0.0289(10) Uani 1 1 d . . . . .
C19 C 0.2557(4) 0.3887(4) 0.4134(3) 0.0341(11) Uani 1 1 d . . . . .
H19 H 0.3146 0.3614 0.3822 0.041 Uiso 1 1 calc R U . . .
C20 C 0.1949(4) 0.3322(4) 0.4756(3) 0.0375(12) Uani 1 1 d . . . . .
H20 H 0.2053 0.2595 0.4946 0.045 Uiso 1 1 calc R U . . .
C21 C 0.1194(5) 0.4021(4) 0.5024(3) 0.0387(12) Uani 1 1 d . . . . .
H21 H 0.0665 0.3854 0.5437 0.046 Uiso 1 1 calc R U . . .
P1 P 0.58606(9) 0.83406(10) 0.36627(8) 0.0266(3) Uani 1 1 d . . . . .
F1 F 0.4614(2) 0.8126(3) 0.3629(2) 0.0461(8) Uani 1 1 d . . . . .
F2 F 0.5666(2) 0.9621(2) 0.3731(2) 0.0405(7) Uani 1 1 d . . . . .
F3 F 0.7107(2) 0.8559(3) 0.3696(2) 0.0518(9) Uani 1 1 d . . . . .
F4 F 0.6062(3) 0.7060(2) 0.3609(2) 0.0528(9) Uani 1 1 d . . . . .
F5 F 0.5885(3) 0.8425(3) 0.2637(2) 0.0541(9) Uani 1 1 d . . . . .
F6 F 0.5837(3) 0.8267(3) 0.46900(19) 0.0549(9) Uani 1 1 d . . . . .

loop_
_atom_site_aniso_label
_atom_site_aniso_U_11
_atom_site_aniso_U_22
_atom_site_aniso_U_33
_atom_site_aniso_U_23
_atom_site_aniso_U_13
_atom_site_aniso_U_12
Ir1 0.02046(11) 0.02142(11) 0.02232(11) -0.00131(8) 0.00192(7) 0.00130(7)
Cl1 0.0264(6) 0.0370(6) 0.0275(5) -0.0022(5) -0.0018(4) -0.0037(5)
S1 0.0264(6) 0.0250(6) 0.0368(6) -0.0031(5) 0.0018(5) 0.0044(4)
O1 0.042(2) 0.0323(19) 0.0338(18) 0.0055(16) 0.0057(16) 0.0072(16)
N1 0.026(2) 0.0216(19) 0.0259(19) 0.0012(16) 0.0010(16) -0.0001(15)
N2 0.033(2) 0.0216(19) 0.0255(19) -0.0019(16) -0.0002(16) 0.0020(16)
N3 0.0228(19) 0.026(2) 0.0251(18) -0.0037(16) 0.0033(15) 0.0017(15)
C1 0.028(2) 0.026(2) 0.022(2) -0.0018(18) 0.0116(18) 0.0029(18)
C2 0.035(3) 0.022(2) 0.022(2) -0.0077(19) -0.0002(19) 0.0037(19)
C3 0.024(2) 0.024(2) 0.031(2) -0.007(2) 0.0041(19) 0.0012(18)
C4 0.026(2) 0.016(2) 0.030(2) -0.0067(18) 0.0042(18) 0.0054(17)
C5 0.022(2) 0.021(2) 0.029(2) -0.0025(19) 0.0028(18) 0.0060(17)
C6 0.041(3) 0.031(3) 0.028(2) 0.000(2) 0.011(2) 0.006(2)
C7 0.036(3) 0.036(3) 0.030(2) -0.005(2) -0.008(2) 0.009(2)
C8 0.030(3) 0.027(2) 0.043(3) -0.008(2) 0.000(2) -0.001(2)
C9 0.034(3) 0.032(3) 0.035(3) 0.003(2) 0.007(2) 0.007(2)
C10 0.022(2) 0.036(3) 0.038(3) -0.001(2) -0.002(2) 0.008(2)
C11 0.028(2) 0.021(2) 0.030(2) 0.0020(19) 0.0056(19) 0.0000(18)
C12 0.028(3) 0.036(3) 0.039(3) 0.001(2) 0.010(2) -0.005(2)
C13 0.019(2) 0.047(3) 0.032(3) -0.004(2) 0.0080(19) 0.002(2)
C14 0.028(2) 0.031(3) 0.036(3) -0.011(2) 0.000(2) 0.001(2)
C15 0.022(2) 0.023(2) 0.025(2) -0.0073(19) 0.0015(17) 0.0000(18)
C16 0.024(2) 0.024(2) 0.028(2) -0.007(2) -0.0015(19) 0.0028(18)
C17 0.030(2) 0.028(2) 0.026(2) -0.004(2) -0.0040(19) 0.0020(19)
C18 0.028(2) 0.028(2) 0.030(2) 0.006(2) -0.001(2) 0.0014(19)
C19 0.035(3) 0.029(3) 0.038(3) -0.001(2) 0.000(2) 0.006(2)
C20 0.047(3) 0.029(3) 0.037(3) 0.008(2) -0.001(2) 0.002(2)
C21 0.047(3) 0.034(3) 0.035(3) 0.006(2) 0.002(2) 0.003(2)
P1 0.0254(6) 0.0255(6) 0.0289(6) 0.0016(5) 0.0030(5) 0.0006(5)
F1 0.0256(15) 0.054(2) 0.059(2) -0.0148(16) -0.0029(14) -0.0062(14)
F2 0.0407(17) 0.0304(16) 0.0504(18) -0.0033(14) 0.0045(14) 0.0054(13)
F3 0.0284(16) 0.0400(18) 0.087(3) 0.0019(18) 0.0062(16) -0.0006(13)
F4 0.052(2) 0.0247(15) 0.082(2) 0.0003(16) 0.0107(18) 0.0024(14)
F5 0.081(3) 0.052(2) 0.0298(16) -0.0040(15) 0.0093(16) -0.0154(18)
F6 0.073(2) 0.062(2) 0.0296(16) 0.0074(15) -0.0048(15) -0.0239(19)

loop_
_atom_type_symbol
_atom_type_description
_atom_type_scat_dispersion_real
_atom_type_scat_dispersion_imag
_atom_type_scat_source
C C 0.0181 0.0091 'International Tables Vol C Tables 4.2.6.8 and 6.1.1.4'
H H 0.0000 0.0000 'International Tables Vol C Tables 4.2.6.8 and 6.1.1.4'
Cl Cl 0.3639 0.7018 'International Tables Vol C Tables 4.2.6.8 and 6.1.1.4'
F F 0.0727 0.0534 'International Tables Vol C Tables 4.2.6.8 and 6.1.1.4'
Ir Ir -4.7710 6.5667 'International Tables Vol C Tables 4.2.6.8 and 6.1.1.4'
N N 0.0311 0.0180 'International Tables Vol C Tables 4.2.6.8 and 6.1.1.4'
O O 0.0492 0.0322 'International Tables Vol C Tables 4.2.6.8 and 6.1.1.4'
P P 0.2955 0.4335 'International Tables Vol C Tables 4.2.6.8 and 6.1.1.4'
S S 0.3331 0.5567 'International Tables Vol C Tables 4.2.6.8 and 6.1.1.4'

loop_
_geom_angle_atom_site_label_1
_geom_angle_atom_site_label_2
_geom_angle_atom_site_label_3
_geom_angle
_geom_angle_site_symmetry_1
_geom_angle_site_symmetry_3
_geom_angle_publ_flag
N1 Ir1 N3 75.81(15) . . ?
N1 Ir1 C1 103.34(16) . . ?
N3 Ir1 C1 162.64(17) . . ?
N1 Ir1 C4 163.88(16) . . ?
N3 Ir1 C4 110.96(16) . . ?
C1 Ir1 C4 65.65(17) . . ?
N1 Ir1 C3 126.49(16) . . ?
N3 Ir1 C3 100.67(16) . . ?
C1 Ir1 C3 65.51(17) . . ?
C4 Ir1 C3 39.20(17) . . ?
N1 Ir1 C2 97.96(16) . . ?
N3 Ir1 C2 123.03(17) . . ?
C1 Ir1 C2 39.62(18) . . ?
C4 Ir1 C2 65.99(17) . . ?
C3 Ir1 C2 39.01(18) . . ?
N1 Ir1 C5 137.21(16) . . ?
N3 Ir1 C5 146.81(16) . . ?
C1 Ir1 C5 38.44(17) . . ?
C4 Ir1 C5 38.82(17) . . ?
C3 Ir1 C5 64.73(17) . . ?
C2 Ir1 C5 65.16(17) . . ?
N1 Ir1 Cl1 87.86(11) . . ?
N3 Ir1 Cl1 81.74(11) . . ?
C1 Ir1 Cl1 115.61(13) . . ?
C4 Ir1 Cl1 107.34(13) . . ?
C3 Ir1 Cl1 145.34(13) . . ?
C2 Ir1 Cl1 155.23(13) . . ?
C5 Ir1 Cl1 94.34(12) . . ?
C16 S1 C17 87.1(2) . . ?
C18 O1 C21 106.1(4) . . ?
C16 N1 N2 115.4(4) . . ?
C16 N1 Ir1 117.7(3) . . ?
N2 N1 Ir1 126.8(3) . . ?
C17 N2 N1 110.1(4) . . ?
C11 N3 C15 118.7(4) . . ?
C11 N3 Ir1 124.0(3) . . ?
C15 N3 Ir1 116.7(3) . . ?
C5 C1 C2 108.1(4) . . ?
C5 C1 C6 126.7(4) . . ?
C2 C1 C6 125.1(4) . . ?
C5 C1 Ir1 71.9(2) . . ?
C2 C1 Ir1 70.6(2) . . ?
C6 C1 Ir1 125.9(3) . . ?
C3 C2 C1 106.9(4) . . ?
C3 C2 C7 127.6(4) . . ?
C1 C2 C7 125.5(4) . . ?
C3 C2 Ir1 70.5(2) . . ?
C1 C2 Ir1 69.8(2) . . ?
C7 C2 Ir1 127.1(3) . . ?
C2 C3 C4 108.7(4) . . ?
C2 C3 C8 126.1(4) . . ?
C4 C3 C8 125.2(4) . . ?
C2 C3 Ir1 70.5(3) . . ?
C4 C3 Ir1 70.1(2) . . ?
C8 C3 Ir1 124.1(3) . . ?
C5 C4 C3 107.2(4) . . ?
C5 C4 C9 125.2(4) . . ?
C3 C4 C9 127.0(4) . . ?
C5 C4 Ir1 71.6(2) . . ?
C3 C4 Ir1 70.7(2) . . ?
C9 C4 Ir1 129.9(3) . . ?
C1 C5 C4 109.0(4) . . ?
C1 C5 C10 126.2(4) . . ?
C4 C5 C10 124.8(4) . . ?
C1 C5 Ir1 69.7(2) . . ?
C4 C5 Ir1 69.6(2) . . ?
C10 C5 Ir1 125.7(3) . . ?
C1 C6 H6A 109.5 . . ?
C1 C6 H6B 109.5 . . ?
H6A C6 H6B 109.5 . . ?
C1 C6 H6C 109.5 . . ?
H6A C6 H6C 109.5 . . ?
H6B C6 H6C 109.5 . . ?
C2 C7 H7A 109.5 . . ?
C2 C7 H7B 109.5 . . ?
H7A C7 H7B 109.5 . . ?
C2 C7 H7C 109.5 . . ?
H7A C7 H7C 109.5 . . ?
H7B C7 H7C 109.5 . . ?
C3 C8 H8A 109.5 . . ?
C3 C8 H8B 109.5 . . ?
H8A C8 H8B 109.5 . . ?
C3 C8 H8C 109.5 . . ?
H8A C8 H8C 109.5 . . ?
H8B C8 H8C 109.5 . . ?
C4 C9 H9A 109.5 . . ?
C4 C9 H9B 109.5 . . ?
H9A C9 H9B 109.5 . . ?
C4 C9 H9C 109.5 . . ?
H9A C9 H9C 109.5 . . ?
H9B C9 H9C 109.5 . . ?
C5 C10 H10A 109.5 . . ?
C5 C10 H10B 109.5 . . ?
H10A C10 H10B 109.5 . . ?
C5 C10 H10C 109.5 . . ?
H10A C10 H10C 109.5 . . ?
H10B C10 H10C 109.5 . . ?
N3 C11 C12 121.9(4) . . ?
N3 C11 H11 119.1 . . ?
C12 C11 H11 119.1 . . ?
C11 C12 C13 119.8(5) . . ?
C11 C12 H12 120.1 . . ?
C13 C12 H12 120.1 . . ?
C12 C13 C14 119.1(4) . . ?
C12 C13 H13 120.5 . . ?
C14 C13 H13 120.5 . . ?
C15 C14 C13 118.7(5) . . ?
C15 C14 H14 120.7 . . ?
C13 C14 H14 120.7 . . ?
N3 C15 C14 121.9(4) . . ?
N3 C15 C16 112.0(4) . . ?
C14 C15 C16 126.1(4) . . ?
N1 C16 C15 117.4(4) . . ?
N1 C16 S1 112.6(3) . . ?
C15 C16 S1 130.0(3) . . ?
N2 C17 C18 122.7(5) . . ?
N2 C17 S1 114.8(4) . . ?
C18 C17 S1 122.4(4) . . ?
C19 C18 O1 110.7(4) . . ?
C19 C18 C17 133.0(5) . . ?
O1 C18 C17 116.2(4) . . ?
C18 C19 C20 106.0(5) . . ?
C18 C19 H19 127.0 . . ?
C20 C19 H19 127.0 . . ?
C21 C20 C19 106.5(5) . . ?
C21 C20 H20 126.7 . . ?
C19 C20 H20 126.7 . . ?
C20 C21 O1 110.6(5) . . ?
C20 C21 H21 124.7 . . ?
O1 C21 H21 124.7 . . ?
F5 P1 F6 179.6(2) . . ?
F5 P1 F1 90.61(19) . . ?
F6 P1 F1 89.51(19) . . ?
F5 P1 F3 89.4(2) . . ?
F6 P1 F3 90.5(2) . . ?
F1 P1 F3 179.8(2) . . ?
F5 P1 F2 90.41(18) . . ?
F6 P1 F2 89.17(19) . . ?
F1 P1 F2 90.80(17) . . ?
F3 P1 F2 89.05(17) . . ?
F5 P1 F4 90.4(2) . . ?
F6 P1 F4 90.0(2) . . ?
F1 P1 F4 89.49(18) . . ?
F3 P1 F4 90.66(18) . . ?
F2 P1 F4 179.1(2) . . ?

loop_
_geom_bond_atom_site_label_1
_geom_bond_atom_site_label_2
_geom_bond_distance
_geom_bond_site_symmetry_2
_geom_bond_publ_flag
Ir1 N1 2.063(4) . ?
Ir1 N3 2.114(4) . ?
Ir1 C1 2.151(4) . ?
Ir1 C4 2.154(4) . ?
Ir1 C3 2.162(5) . ?
Ir1 C2 2.162(4) . ?
Ir1 C5 2.180(4) . ?
Ir1 Cl1 2.3857(11) . ?
S1 C16 1.714(5) . ?
S1 C17 1.736(5) . ?
O1 C18 1.360(6) . ?
O1 C21 1.363(6) . ?
N1 C16 1.311(6) . ?
N1 N2 1.361(5) . ?
N2 C17 1.314(6) . ?
N3 C11 1.341(6) . ?
N3 C15 1.365(6) . ?
C1 C5 1.426(6) . ?
C1 C2 1.462(7) . ?
C1 C6 1.502(7) . ?
C2 C3 1.444(7) . ?
C2 C7 1.471(6) . ?
C3 C4 1.448(6) . ?
C3 C8 1.492(7) . ?
C4 C5 1.440(6) . ?
C4 C9 1.491(6) . ?
C5 C10 1.493(6) . ?
C6 H6A 0.9800 . ?
C6 H6B 0.9800 . ?
C6 H6C 0.9800 . ?
C7 H7A 0.9800 . ?
C7 H7B 0.9800 . ?
C7 H7C 0.9800 . ?
C8 H8A 0.9800 . ?
C8 H8B 0.9800 . ?
C8 H8C 0.9800 . ?
C9 H9A 0.9800 . ?
C9 H9B 0.9800 . ?
C9 H9C 0.9800 . ?
C10 H10A 0.9800 . ?
C10 H10B 0.9800 . ?
C10 H10C 0.9800 . ?
C11 C12 1.370(7) . ?
C11 H11 0.9500 . ?
C12 C13 1.380(7) . ?
C12 H12 0.9500 . ?
C13 C14 1.391(7) . ?
C13 H13 0.9500 . ?
C14 C15 1.374(6) . ?
C14 H14 0.9500 . ?
C15 C16 1.448(7) . ?
C17 C18 1.434(7) . ?
C18 C19 1.357(7) . ?
C19 C20 1.417(7) . ?
C19 H19 0.9500 . ?
C20 C21 1.351(8) . ?
C20 H20 0.9500 . ?
C21 H21 0.9500 . ?
P1 F5 1.589(3) . ?
P1 F6 1.590(3) . ?
P1 F1 1.591(3) . ?
P1 F3 1.591(3) . ?
P1 F2 1.598(3) . ?
P1 F4 1.598(3) . ?

loop_
_geom_torsion_atom_site_label_1
_geom_torsion_atom_site_label_2
_geom_torsion_atom_site_label_3
_geom_torsion_atom_site_label_4
_geom_torsion
_geom_torsion_site_symmetry_1
_geom_torsion_site_symmetry_2
_geom_torsion_site_symmetry_3
_geom_torsion_site_symmetry_4
_geom_torsion_publ_flag
C16 N1 N2 C17 -0.7(5) . . . . ?
Ir1 N1 N2 C17 -177.6(3) . . . . ?
C5 C1 C2 C3 -1.4(5) . . . . ?
C6 C1 C2 C3 -178.1(4) . . . . ?
Ir1 C1 C2 C3 61.1(3) . . . . ?
C5 C1 C2 C7 175.8(4) . . . . ?
C6 C1 C2 C7 -0.9(7) . . . . ?
Ir1 C1 C2 C7 -121.7(5) . . . . ?
C5 C1 C2 Ir1 -62.5(3) . . . . ?
C6 C1 C2 Ir1 120.9(4) . . . . ?
C1 C2 C3 C4 -0.7(5) . . . . ?
C7 C2 C3 C4 -177.8(4) . . . . ?
Ir1 C2 C3 C4 59.9(3) . . . . ?
C1 C2 C3 C8 -179.2(4) . . . . ?
C7 C2 C3 C8 3.7(8) . . . . ?
Ir1 C2 C3 C8 -118.6(5) . . . . ?
C1 C2 C3 Ir1 -60.6(3) . . . . ?
C7 C2 C3 Ir1 122.3(5) . . . . ?
C2 C3 C4 C5 2.5(5) . . . . ?
C8 C3 C4 C5 -179.0(4) . . . . ?
Ir1 C3 C4 C5 62.7(3) . . . . ?
C2 C3 C4 C9 173.8(4) . . . . ?
C8 C3 C4 C9 -7.7(7) . . . . ?
Ir1 C3 C4 C9 -126.0(5) . . . . ?
C2 C3 C4 Ir1 -60.1(3) . . . . ?
C8 C3 C4 Ir1 118.3(5) . . . . ?
C2 C1 C5 C4 3.0(5) . . . . ?
C6 C1 C5 C4 179.6(4) . . . . ?
Ir1 C1 C5 C4 -58.7(3) . . . . ?
C2 C1 C5 C10 -178.3(4) . . . . ?
C6 C1 C5 C10 -1.7(7) . . . . ?
Ir1 C1 C5 C10 120.0(5) . . . . ?
C2 C1 C5 Ir1 61.7(3) . . . . ?
C6 C1 C5 Ir1 -121.7(5) . . . . ?
C3 C4 C5 C1 -3.4(5) . . . . ?
C9 C4 C5 C1 -174.9(4) . . . . ?
Ir1 C4 C5 C1 58.7(3) . . . . ?
C3 C4 C5 C10 177.9(4) . . . . ?
C9 C4 C5 C10 6.4(7) . . . . ?
Ir1 C4 C5 C10 -120.0(4) . . . . ?
C3 C4 C5 Ir1 -62.1(3) . . . . ?
C9 C4 C5 Ir1 126.4(5) . . . . ?
C15 N3 C11 C12 -0.4(7) . . . . ?
Ir1 N3 C11 C12 -171.5(4) . . . . ?
N3 C11 C12 C13 0.9(7) . . . . ?
C11 C12 C13 C14 -0.4(7) . . . . ?
C12 C13 C14 C15 -0.5(7) . . . . ?
C11 N3 C15 C14 -0.6(6) . . . . ?
Ir1 N3 C15 C14 171.2(3) . . . . ?
C11 N3 C15 C16 -179.0(4) . . . . ?
Ir1 N3 C15 C16 -7.2(5) . . . . ?
C13 C14 C15 N3 1.0(7) . . . . ?
C13 C14 C15 C16 179.2(4) . . . . ?
N2 N1 C16 C15 -179.4(4) . . . . ?
Ir1 N1 C16 C15 -2.2(5) . . . . ?
N2 N1 C16 S1 0.3(5) . . . . ?
Ir1 N1 C16 S1 177.52(19) . . . . ?
N3 C15 C16 N1 6.1(6) . . . . ?
C14 C15 C16 N1 -172.2(4) . . . . ?
N3 C15 C16 S1 -173.5(3) . . . . ?
C14 C15 C16 S1 8.2(7) . . . . ?
C17 S1 C16 N1 0.1(3) . . . . ?
C17 S1 C16 C15 179.8(4) . . . . ?
N1 N2 C17 C18 -176.3(4) . . . . ?
N1 N2 C17 S1 0.7(5) . . . . ?
C16 S1 C17 N2 -0.5(4) . . . . ?
C16 S1 C17 C18 176.5(4) . . . . ?
C21 O1 C18 C19 -1.0(5) . . . . ?
C21 O1 C18 C17 178.7(4) . . . . ?
N2 C17 C18 C19 -178.7(5) . . . . ?
S1 C17 C18 C19 4.5(8) . . . . ?
N2 C17 C18 O1 1.7(7) . . . . ?
S1 C17 C18 O1 -175.1(3) . . . . ?
O1 C18 C19 C20 0.4(6) . . . . ?
C17 C18 C19 C20 -179.2(5) . . . . ?
C18 C19 C20 C21 0.3(6) . . . . ?
C19 C20 C21 O1 -1.0(6) . . . . ?
C18 O1 C21 C20 1.2(6) . . . . ?
